data_7221062
loop_
_publ_author_name
'Basak, Amit'
'Bhattacharya, Prabuddha'
'Senapati, Kalyan'
'Chattopadhyay, Krishna'
'Mandal, Santi M.'

_publ_section_title
;
 Synthesis of Benzochromenes and Dihydrophenanthridines with Helical Motif
 using Garratt-Braverman and Buchwald-Hartwig Reactions
;
_journal_name_full 'RSC Adv.'
_journal_paper_doi 10.1039/C5RA12512J
_journal_year 2015
_chemical_formula_moiety 'C17 H16 O4'
_chemical_formula_sum 'C17 H16 O4'
_chemical_formula_weight 284.30
_chemical_name_systematic ab/pb/382p
_space_group_IT_number 2
_symmetry_cell_setting triclinic
_symmetry_space_group_name_Hall '-P 1'
_symmetry_space_group_name_H-M 'P -1'
_atom_sites_solution_hydrogens geom
_atom_sites_solution_primary direct
_atom_sites_solution_secondary difmap
_audit_creation_method SHELXL-97
_audit_update_record
;
2014-12-30 deposited with the CCDC.
2015-07-03 downloaded from the CCDC.
;
_cell_angle_alpha 98.434(18)
_cell_angle_beta 106.104(18)
_cell_angle_gamma 93.644(18)
_cell_formula_units_Z 2
_cell_length_a 7.541(4)
_cell_length_b 8.769(5)
_cell_length_c 10.636(6)
_cell_measurement_temperature 293(2)
_cell_volume 664.4(6)
_computing_cell_refinement 'Bruker SMART'
_computing_data_collection 'Bruker SMART'
_computing_data_reduction 'Bruker SAINT'
_computing_molecular_graphics Diamond
_computing_publication_material 'SHELXL-97 (Sheldrick, 1997), PLATON (Spek, 2009)'
_computing_structure_refinement 'SHELXL-97 (Sheldrick, 2008)'
_computing_structure_solution 'SHELXS-97 (Sheldrick, 1990)'
_diffrn_ambient_temperature 293(2)
_diffrn_measured_fraction_theta_full 0.983
_diffrn_measured_fraction_theta_max 0.983
_diffrn_measurement_device_type 'CCD area detector'
_diffrn_measurement_method 'phi and omega scans'
_diffrn_radiation_monochromator graphite
_diffrn_radiation_source 'fine-focus sealed tube'
_diffrn_radiation_type MoK\a
_diffrn_radiation_wavelength 0.71073
_diffrn_reflns_av_R_equivalents 0.0707
_diffrn_reflns_av_sigmaI/netI 0.1004
_diffrn_reflns_limit_h_max 8
_diffrn_reflns_limit_h_min -8
_diffrn_reflns_limit_k_max 10
_diffrn_reflns_limit_k_min -10
_diffrn_reflns_limit_l_max 12
_diffrn_reflns_limit_l_min -12
_diffrn_reflns_number 7588
_diffrn_reflns_theta_full 24.97
_diffrn_reflns_theta_max 24.97
_diffrn_reflns_theta_min 2.02
_exptl_absorpt_coefficient_mu 0.101
_exptl_absorpt_correction_T_max 0.984
_exptl_absorpt_correction_T_min 0.973
_exptl_absorpt_correction_type multi-scan
_exptl_absorpt_process_details 'SADABS (Sheldrick, 1997)'
_exptl_crystal_colour White
_exptl_crystal_density_diffrn 1.421
_exptl_crystal_density_method 'not measured'
_exptl_crystal_description Block
_exptl_crystal_F_000 300
_exptl_crystal_size_max 0.30
_exptl_crystal_size_mid 0.23
_exptl_crystal_size_min 0.16
_refine_diff_density_max 0.346
_refine_diff_density_min -0.343
_refine_diff_density_rms 0.070
_refine_ls_extinction_method none
_refine_ls_goodness_of_fit_ref 1.386
_refine_ls_hydrogen_treatment mixed
_refine_ls_matrix_type full
_refine_ls_number_parameters 192
_refine_ls_number_reflns 2289
_refine_ls_number_restraints 0
_refine_ls_restrained_S_all 1.386
_refine_ls_R_factor_all 0.1152
_refine_ls_R_factor_gt 0.0688
_refine_ls_shift/su_max 0.031
_refine_ls_shift/su_mean 0.006
_refine_ls_structure_factor_coef Fsqd
_refine_ls_weighting_details 'calc w=1/[\s^2^(Fo^2^)+(0.0100P)^2^+0.0000P] where P=(Fo^2^+2Fc^2^)/3'
_refine_ls_weighting_scheme calc
_refine_ls_wR_factor_gt 0.1448
_refine_ls_wR_factor_ref 0.1641
_reflns_number_gt 1431
_reflns_number_total 2327
_reflns_threshold_expression >2\s(I)
_cod_data_source_file c5ra12512j2.cif
_cod_data_source_block platon
_cod_depositor_comments
;
The following automatic conversions were performed:

'_symmetry_cell_setting' value 'Triclinic' changed to 'triclinic'
according to
/usr/data/users/saulius/crontab/automatic-downloads/rss-feeds/RSC/lib/dictionaries/cif_core.dic
dictionary named 'cif_core.dic' version 2.4.2 from 2011-04-26.

Automatic conversion script
Id: cif_fix_values 3271 2015-04-21 07:52:19Z andrius 
;
_cod_database_code 7221062

loop_
_symmetry_equiv_pos_as_xyz
'x, y, z'
'-x, -y, -z'

loop_
_atom_site_label
_atom_site_type_symbol
_atom_site_fract_x
_atom_site_fract_y
_atom_site_fract_z
_atom_site_U_iso_or_equiv
_atom_site_adp_type
_atom_site_occupancy
_atom_site_symmetry_multiplicity
_atom_site_calc_flag
_atom_site_refinement_flags
O1 O 0.2054(3) -0.2676(3) 0.0202(2) 0.0390(7) Uani 1 1 d .
O2 O 0.5103(3) 0.4527(2) 0.2838(2) 0.0354(6) Uani 1 1 d .
O3 O 0.8256(3) 0.0147(2) 0.5694(2) 0.0344(6) Uani 1 1 d .
O4 O 0.8968(3) 0.3051(2) 0.6744(2) 0.0360(7) Uani 1 1 d .
C1 C 0.1243(5) -0.1873(4) -0.0867(3) 0.0335(9) Uani 1 1 d .
H1A H -0.0097 -0.1961 -0.1055 0.040 Uiso 1 1 calc R
H1B H 0.1547 -0.2304 -0.1665 0.040 Uiso 1 1 calc R
C2 C 0.3273(5) -0.1580(4) 0.1313(3) 0.0327(9) Uani 1 1 d .
H2A H 0.4526 -0.1875 0.1536 0.039 Uiso 1 1 calc R
H2B H 0.2828 -0.1538 0.2089 0.039 Uiso 1 1 calc R
C3 C 0.2033(4) -0.0244(4) -0.0419(3) 0.0272(8) Uani 1 1 d .
C4 C 0.1653(4) 0.0997(4) -0.1098(3) 0.0338(9) Uani 1 1 d .
H4 H 0.0823 0.0856 -0.1946 0.041 Uiso 1 1 calc R
C5 C 0.2551(4) 0.2443(4) -0.0466(3) 0.0285(8) Uani 1 1 d .
H5 H 0.2326 0.3287 -0.0902 0.034 Uiso 1 1 calc R
C6 C 0.3776(4) 0.2667(4) 0.0796(3) 0.0271(8) Uani 1 1 d .
C7 C 0.4149(4) 0.1430(4) 0.1507(3) 0.0262(8) Uani 1 1 d .
C8 C 0.3230(4) -0.0051(3) 0.0856(3) 0.0259(8) Uani 1 1 d .
C9 C 0.4837(5) 0.4214(4) 0.1424(3) 0.0342(9) Uani 1 1 d .
H9A H 0.6039 0.4253 0.1258 0.041 Uiso 1 1 calc R
H9B H 0.4173 0.5014 0.1020 0.041 Uiso 1 1 calc R
C10 C 0.5451(4) 0.1805(4) 0.2858(3) 0.0279(8) Uani 1 1 d .
C11 C 0.5862(4) 0.3362(4) 0.3463(3) 0.0258(8) Uani 1 1 d .
C12 C 0.7037(4) 0.3805(4) 0.4752(3) 0.0289(8) Uani 1 1 d .
H12 H 0.7302 0.4851 0.5126 0.035 Uiso 1 1 calc R
C13 C 0.7803(4) 0.2724(4) 0.5472(3) 0.0279(8) Uani 1 1 d .
C14 C 0.7419(4) 0.1133(4) 0.4901(3) 0.0264(8) Uani 1 1 d .
C15 C 0.6261(4) 0.0715(4) 0.3615(3) 0.0278(8) Uani 1 1 d .
H15 H 0.6011 -0.0330 0.3239 0.033 Uiso 1 1 calc R
C30 C 0.9334(5) 0.4647(4) 0.7356(3) 0.0383(10) Uani 1 1 d .
H30A H 1.0002 0.4728 0.8278 0.057 Uiso 1 1 calc R
H30B H 0.8181 0.5084 0.7278 0.057 Uiso 1 1 calc R
H30C H 1.0064 0.5200 0.6924 0.057 Uiso 1 1 calc R
C31 C 0.7886(5) -0.1494(4) 0.5150(3) 0.0363(9) Uani 1 1 d .
H31A H 0.8582 -0.2068 0.5785 0.054 Uiso 1 1 calc R
H31B H 0.8247 -0.1685 0.4349 0.054 Uiso 1 1 calc R
H31C H 0.6584 -0.1816 0.4957 0.054 Uiso 1 1 calc R

loop_
_atom_site_aniso_label
_atom_site_aniso_U_11
_atom_site_aniso_U_22
_atom_site_aniso_U_33
_atom_site_aniso_U_23
_atom_site_aniso_U_13
_atom_site_aniso_U_12
O1 0.0426(15) 0.0297(14) 0.0348(15) -0.0052(11) 0.0039(12) -0.0104(11)
O2 0.0464(15) 0.0291(14) 0.0247(13) -0.0050(11) 0.0067(11) -0.0010(11)
O3 0.0412(15) 0.0255(13) 0.0293(14) -0.0017(11) 0.0039(11) -0.0051(10)
O4 0.0411(15) 0.0330(14) 0.0240(13) -0.0082(11) 0.0032(11) -0.0103(11)
C1 0.034(2) 0.033(2) 0.029(2) -0.0095(16) 0.0118(17) -0.0008(16)
C2 0.032(2) 0.029(2) 0.030(2) -0.0130(16) 0.0084(16) -0.0103(15)
C3 0.0228(19) 0.030(2) 0.0266(19) -0.0050(16) 0.0098(16) -0.0056(15)
C4 0.027(2) 0.046(2) 0.024(2) -0.0034(17) 0.0078(16) -0.0073(17)
C5 0.029(2) 0.031(2) 0.024(2) 0.0027(16) 0.0060(16) 0.0010(15)
C6 0.0264(19) 0.0265(19) 0.028(2) 0.0008(16) 0.0105(16) -0.0016(15)
C7 0.0270(18) 0.0293(19) 0.0207(18) -0.0043(15) 0.0105(15) -0.0055(15)
C8 0.0297(19) 0.0246(19) 0.0224(19) -0.0033(15) 0.0109(16) -0.0020(15)
C9 0.043(2) 0.030(2) 0.0215(19) -0.0043(16) 0.0036(17) -0.0077(17)
C10 0.030(2) 0.031(2) 0.0219(19) -0.0026(16) 0.0112(16) -0.0058(15)
C11 0.0291(19) 0.0236(19) 0.0233(19) -0.0004(15) 0.0082(16) 0.0007(15)
C12 0.034(2) 0.0199(18) 0.028(2) -0.0064(15) 0.0089(17) -0.0063(15)
C13 0.0264(19) 0.034(2) 0.0176(18) -0.0047(16) 0.0053(15) -0.0092(15)
C14 0.029(2) 0.0252(19) 0.0218(19) -0.0011(15) 0.0057(16) -0.0023(15)
C15 0.031(2) 0.0211(18) 0.029(2) -0.0054(15) 0.0112(16) -0.0043(15)
C30 0.047(2) 0.025(2) 0.031(2) -0.0130(16) 0.0039(18) -0.0064(17)
C31 0.043(2) 0.027(2) 0.033(2) -0.0025(16) 0.0067(17) -0.0038(16)

loop_
_atom_type_symbol
_atom_type_description
_atom_type_scat_dispersion_real
_atom_type_scat_dispersion_imag
_atom_type_scat_source
C C 0.0030 0.0020 'International Tables Vol C Tables 4.2.6.8 and 6.1.1.4'
H H 0.0000 0.0000 'International Tables Vol C Tables 4.2.6.8 and 6.1.1.4'
O O 0.0110 0.0060 'International Tables Vol C Tables 4.2.6.8 and 6.1.1.4'

loop_
_geom_angle_atom_site_label_1
_geom_angle_atom_site_label_2
_geom_angle_atom_site_label_3
_geom_angle
C1 O1 C2 109.7(2)
C11 O2 C9 112.7(3)
C14 O3 C31 117.0(2)
C13 O4 C30 116.5(3)
O1 C1 C3 106.1(3)
O1 C1 H1A 110.5
C3 C1 H1A 110.5
O1 C1 H1B 110.5
C3 C1 H1B 110.5
H1A C1 H1B 108.7
O1 C2 C8 105.5(3)
O1 C2 H2A 110.6
C8 C2 H2A 110.6
O1 C2 H2B 110.6
C8 C2 H2B 110.6
H2A C2 H2B 108.8
C4 C3 C8 122.0(3)
C4 C3 C1 127.9(3)
C8 C3 C1 110.1(3)
C5 C4 C3 117.6(3)
C5 C4 H4 121.2
C3 C4 H4 121.2
C6 C5 C4 121.7(3)
C6 C5 H5 119.2
C4 C5 H5 119.2
C5 C6 C7 121.4(3)
C5 C6 C9 120.9(3)
C7 C6 C9 117.6(3)
C6 C7 C8 116.8(3)
C6 C7 C10 116.9(3)
C8 C7 C10 126.3(3)
C3 C8 C7 120.4(3)
C3 C8 C2 108.6(3)
C7 C8 C2 130.9(3)
O2 C9 C6 112.1(2)
O2 C9 H9A 109.2
C6 C9 H9A 109.2
O2 C9 H9B 109.2
C6 C9 H9B 109.2
H9A C9 H9B 107.9
C11 C10 C15 116.8(3)
C11 C10 C7 118.0(3)
C15 C10 C7 125.2(3)
O2 C11 C10 122.0(3)
O2 C11 C12 116.5(3)
C10 C11 C12 121.4(3)
C13 C12 C11 120.8(3)
C13 C12 H12 119.6
C11 C12 H12 119.6
C12 C13 O4 124.8(3)
C12 C13 C14 119.8(3)
O4 C13 C14 115.4(3)
O3 C14 C15 126.0(3)
O3 C14 C13 115.3(3)
C15 C14 C13 118.7(3)
C14 C15 C10 122.6(3)
C14 C15 H15 118.7
C10 C15 H15 118.7
O4 C30 H30A 109.5
O4 C30 H30B 109.5
H30A C30 H30B 109.5
O4 C30 H30C 109.5
H30A C30 H30C 109.5
H30B C30 H30C 109.5
O3 C31 H31A 109.5
O3 C31 H31B 109.5
H31A C31 H31B 109.5
O3 C31 H31C 109.5
H31A C31 H31C 109.5
H31B C31 H31C 109.5

loop_
_geom_bond_atom_site_label_1
_geom_bond_atom_site_label_2
_geom_bond_distance
O1 C1 1.437(4)
O1 C2 1.455(4)
O2 C11 1.370(3)
O2 C9 1.442(4)
O3 C14 1.358(3)
O3 C31 1.448(4)
O4 C13 1.371(4)
O4 C30 1.430(4)
C1 C3 1.469(4)
C1 H1A 0.9700
C1 H1B 0.9700
C2 C8 1.491(4)
C2 H2A 0.9700
C2 H2B 0.9700
C3 C4 1.394(4)
C3 C8 1.384(4)
C4 C5 1.381(4)
C4 H4 0.9300
C5 C6 1.380(4)
C5 H5 0.9300
C6 C7 1.410(4)
C6 C9 1.492(4)
C7 C8 1.415(4)
C7 C10 1.475(4)
C9 H9A 0.9700
C9 H9B 0.9700
C10 C11 1.397(4)
C10 C15 1.401(4)
C11 C12 1.393(4)
C12 C13 1.362(4)
C12 H12 0.9300
C13 C14 1.415(4)
C14 C15 1.385(4)
C15 H15 0.9300
C30 H30A 0.9600
C30 H30B 0.9600
C30 H30C 0.9600
C31 H31A 0.9600
C31 H31B 0.9600
C31 H31C 0.9600
